data_4083423
loop_
_publ_author_name
'Benjamin, Sophie L.'
'Levason, William'
'Light, Mark E.'
'Reid, Gillian'
'Rogers, Scott M.'

_publ_section_title
;
 Bromostibine Complexes of Iron(II): Hypervalency and Reactivity
;
_journal_issue 11
_journal_name_full Organometallics
_journal_page_first 2693
_journal_paper_doi 10.1021/om500471f
_journal_volume 33
_journal_year 2014
_chemical_formula_moiety 'C9 H11 Br Fe O2 Sb 1+, B F4 1-'
_chemical_formula_structural '((C O)2 (C5 H5) (C2 H6 Br Sb) Fe) (B F4)'
_chemical_formula_sum 'C9 H11 B Br F4 Fe O2 Sb'
_chemical_formula_weight 495.50
_chemical_name_systematic
; 
 (bromodimethylstibine-Sb)dicarbonyl(cyclopentadienyl)iron(II)
 tetrafluoroborate 
;
_space_group_IT_number 2
_space_group_name_Hall '-P 1'
_symmetry_cell_setting triclinic
_symmetry_space_group_name_Hall '-P 1'
_symmetry_space_group_name_H-M 'P -1'
_atom_sites_solution_hydrogens geom
_atom_sites_solution_primary direct
_atom_sites_solution_secondary difmap
_audit_creation_date 2012-03-19
_audit_creation_method 'SHELXL-97 + hand edit'
_cell_angle_alpha 107.836(8)
_cell_angle_beta 90.427(6)
_cell_angle_gamma 93.806(7)
_cell_formula_units_Z 2
_cell_length_a 8.8658(11)
_cell_length_b 8.9344(12)
_cell_length_c 9.3885(11)
_cell_measurement_reflns_used 6246
_cell_measurement_temperature 100(2)
_cell_measurement_theta_max 27.6
_cell_measurement_theta_min 3.2
_cell_volume 706.06(16)
_computing_cell_refinement 'CrystalClear-SM Expert 2.0 r7 (Rigaku, 2011)'
_computing_data_collection 'CrystalClear-SM Expert 2.0 r7 (Rigaku, 2011)'
_computing_data_reduction 'CrystalClear-SM Expert 2.0 r7 (Rigaku, 2011)'
_computing_structure_refinement 'SHELXL-97 (Sheldrick, 2008)'
_computing_structure_solution 'SHELXS-97 (Sheldrick, 1997)'
_diffrn_ambient_temperature 100(2)
_diffrn_detector 'CCD plate'
_diffrn_detector_area_resol_mean 28.5714
_diffrn_detector_type 'Rigaku HG Saturn724+ (2x2 bin mode)'
_diffrn_measured_fraction_theta_full 0.992
_diffrn_measured_fraction_theta_max 0.992
_diffrn_measurement_device 'Four-circle \k diffractometer'
_diffrn_measurement_device_type 'Rigaku AFC12 '
_diffrn_measurement_method 'Profile data from \w-scans'
_diffrn_radiation_collimation 'Confocal mirrors, VHF VariMax '
_diffrn_radiation_monochromator Confocal
_diffrn_radiation_type MoK\a
_diffrn_radiation_wavelength 0.71073
_diffrn_reflns_av_R_equivalents 0.0329
_diffrn_reflns_av_sigmaI/netI 0.0417
_diffrn_reflns_limit_h_max 11
_diffrn_reflns_limit_h_min -8
_diffrn_reflns_limit_k_max 11
_diffrn_reflns_limit_k_min -11
_diffrn_reflns_limit_l_max 12
_diffrn_reflns_limit_l_min -11
_diffrn_reflns_number 6827
_diffrn_reflns_theta_full 27.48
_diffrn_reflns_theta_max 27.48
_diffrn_reflns_theta_min 3.21
_diffrn_source 'Rotating anode X-ray tube'
_diffrn_source_type 'Rigaku FR-E+ Superbright'
_diffrn_standards_number 0
_exptl_absorpt_coefficient_mu 5.806
_exptl_absorpt_correction_T_max 1.000
_exptl_absorpt_correction_T_min 0.737
_exptl_absorpt_correction_type multi-scan
_exptl_absorpt_process_details
;
Jacobson, R. (1998). REQAB. Private communication to the 
Rigaku Corporation, Tokyo, Japan.
;
_exptl_crystal_colour yellow
_exptl_crystal_density_diffrn 2.331
_exptl_crystal_density_method 'not measured'
_exptl_crystal_description chip
_exptl_crystal_F_000 468
_exptl_crystal_size_max 0.10
_exptl_crystal_size_mid 0.08
_exptl_crystal_size_min 0.02
_refine_diff_density_max 0.848
_refine_diff_density_min -1.223
_refine_diff_density_rms 0.130
_refine_ls_extinction_method none
_refine_ls_goodness_of_fit_ref 1.023
_refine_ls_hydrogen_treatment constr
_refine_ls_matrix_type full
_refine_ls_number_parameters 172
_refine_ls_number_reflns 3216
_refine_ls_number_restraints 0
_refine_ls_restrained_S_all 1.023
_refine_ls_R_factor_all 0.0288
_refine_ls_R_factor_gt 0.0266
_refine_ls_shift/su_max 0.001
_refine_ls_shift/su_mean 0.000
_refine_ls_structure_factor_coef Fsqd
_refine_ls_weighting_details 'w=1/[\s^2^(Fo^2^)+(0.0344P)^2^+0.7436P] where P=(Fo^2^+2Fc^2^)/3'
_refine_ls_weighting_scheme calc
_refine_ls_wR_factor_gt 0.0663
_refine_ls_wR_factor_ref 0.0678
_reflns_number_gt 3015
_reflns_number_total 3216
_reflns_threshold_expression I>2\s(I)
_cod_data_source_file om500471f_si_002.cif
_cod_data_source_block 12slbrsrfex
_cod_depositor_comments
;
The following automatic conversions were performed:

'_symmetry_cell_setting' value 'Triclinic' changed to 'triclinic'
according to
/usr/data/users/saulius/crontab/automatic-downloads/rss-feeds/ACS/lib/dictionaries/cif_core.dic
dictionary named 'cif_core.dic' version 2.4.2 from 2011-04-26.

Automatic conversion script
Id: cif_fix_values 2281 2013-09-26 08:29:07Z andrius 

 Adding full bibliography for 4083423--4083425.cif.
;
_cod_original_cell_volume 706.06(15)
_cod_database_code 4083423

loop_
_symmetry_equiv_pos_as_xyz
'x, y, z'
'-x, -y, -z'

loop_
_atom_site_label
_atom_site_type_symbol
_atom_site_fract_x
_atom_site_fract_y
_atom_site_fract_z
_atom_site_U_iso_or_equiv
_atom_site_adp_type
_atom_site_occupancy
_atom_site_symmetry_multiplicity
_atom_site_calc_flag
_atom_site_refinement_flags
Sb1 Sb 0.692660(19) 0.426032(19) 0.241008(19) 0.01358(7) Uani 1 1 d .
Br1 Br 0.69304(4) 0.66086(3) 0.47202(3) 0.02251(9) Uani 1 1 d .
Fe1 Fe 0.81193(4) 0.21061(4) 0.30322(4) 0.01290(10) Uani 1 1 d .
O1 O 1.0848(2) 0.2635(3) 0.1490(3) 0.0257(5) Uani 1 1 d .
O2 O 0.9137(3) 0.4087(3) 0.6016(2) 0.0252(5) Uani 1 1 d .
C1 C 0.4620(3) 0.4206(4) 0.1823(4) 0.0248(6) Uani 1 1 d .
H1A H 0.4014 0.3640 0.2390 0.037 Uiso 1 1 calc R
H1B H 0.4461 0.3667 0.0749 0.037 Uiso 1 1 calc R
H1C H 0.4312 0.5287 0.2058 0.037 Uiso 1 1 calc R
C2 C 0.8074(3) 0.5504(3) 0.1117(3) 0.0202(6) Uani 1 1 d .
H2A H 0.9164 0.5573 0.1334 0.030 Uiso 1 1 calc R
H2B H 0.7722 0.6568 0.1363 0.030 Uiso 1 1 calc R
H2C H 0.7869 0.4949 0.0052 0.030 Uiso 1 1 calc R
C3 C 0.9794(3) 0.2454(3) 0.2102(3) 0.0184(6) Uani 1 1 d .
C4 C 0.8739(3) 0.3339(3) 0.4845(3) 0.0184(6) Uani 1 1 d .
C5 C 0.7491(4) -0.0044(3) 0.1407(4) 0.0232(6) Uani 1 1 d .
H5 H 0.7691 -0.0287 0.0372 0.028 Uiso 1 1 calc R
C6 C 0.8445(4) -0.0276(3) 0.2528(4) 0.0253(7) Uani 1 1 d .
H6 H 0.9404 -0.0705 0.2373 0.030 Uiso 1 1 calc R
C7 C 0.7732(4) 0.0238(3) 0.3912(4) 0.0219(6) Uani 1 1 d .
H7 H 0.8120 0.0205 0.4847 0.026 Uiso 1 1 calc R
C8 C 0.6332(3) 0.0813(3) 0.3665(3) 0.0206(6) Uani 1 1 d .
H8 H 0.5623 0.1249 0.4405 0.025 Uiso 1 1 calc R
C9 C 0.6184(3) 0.0619(3) 0.2122(4) 0.0226(6) Uani 1 1 d .
H9 H 0.5345 0.0890 0.1641 0.027 Uiso 1 1 calc R
B1 B 0.7252(4) 0.1562(4) 0.8167(4) 0.0206(7) Uani 1 1 d .
F1 F 0.8694(2) 0.2293(3) 0.8390(3) 0.0418(6) Uani 1 1 d .
F2 F 0.6476(2) 0.2070(2) 0.9519(2) 0.0272(4) Uani 1 1 d .
F3 F 0.6473(3) 0.1973(3) 0.7097(2) 0.0408(5) Uani 1 1 d .
F4 F 0.7325(2) -0.0054(2) 0.7756(2) 0.0312(4) Uani 1 1 d .

loop_
_atom_site_aniso_label
_atom_site_aniso_U_11
_atom_site_aniso_U_22
_atom_site_aniso_U_33
_atom_site_aniso_U_23
_atom_site_aniso_U_13
_atom_site_aniso_U_12
Sb1 0.01426(11) 0.01238(10) 0.01431(11) 0.00460(7) -0.00033(7) 0.00013(7)
Br1 0.03049(17) 0.01548(15) 0.01975(16) 0.00211(12) 0.00161(12) 0.00464(12)
Fe1 0.01394(19) 0.01004(18) 0.0143(2) 0.00354(15) 0.00085(15) -0.00086(14)
O1 0.0199(10) 0.0276(11) 0.0316(13) 0.0123(10) 0.0088(9) 0.0006(9)
O2 0.0339(12) 0.0230(11) 0.0179(11) 0.0073(9) -0.0056(9) -0.0066(9)
C1 0.0170(13) 0.0354(17) 0.0239(16) 0.0118(13) -0.0022(12) 0.0030(12)
C2 0.0238(14) 0.0187(13) 0.0198(14) 0.0101(11) 0.0002(11) -0.0056(11)
C3 0.0207(14) 0.0147(12) 0.0199(14) 0.0054(11) -0.0004(11) 0.0025(11)
C4 0.0183(13) 0.0166(13) 0.0237(15) 0.0114(12) 0.0005(11) -0.0009(11)
C5 0.0332(17) 0.0103(12) 0.0207(15) -0.0017(11) 0.0045(12) -0.0055(11)
C6 0.0267(15) 0.0117(13) 0.0365(18) 0.0052(12) 0.0083(13) 0.0040(11)
C7 0.0312(16) 0.0121(12) 0.0238(15) 0.0081(11) 0.0014(12) -0.0009(11)
C8 0.0223(14) 0.0148(13) 0.0234(15) 0.0051(11) 0.0071(12) -0.0045(11)
C9 0.0228(14) 0.0152(13) 0.0271(16) 0.0052(12) -0.0043(12) -0.0100(11)
B1 0.0202(16) 0.0197(15) 0.0200(17) 0.0036(13) 0.0029(13) -0.0001(13)
F1 0.0214(10) 0.0310(11) 0.0628(15) 0.0004(10) 0.0083(10) -0.0053(8)
F2 0.0320(10) 0.0283(9) 0.0182(9) 0.0035(8) 0.0072(8) -0.0029(8)
F3 0.0585(14) 0.0427(13) 0.0248(11) 0.0134(10) -0.0041(10) 0.0157(11)
F4 0.0333(10) 0.0187(9) 0.0377(12) 0.0025(8) 0.0030(9) 0.0032(8)

loop_
_atom_type_symbol
_atom_type_description
_atom_type_scat_dispersion_real
_atom_type_scat_dispersion_imag
_atom_type_scat_source
C C 0.0033 0.0016 'International Tables Vol C Tables 4.2.6.8 and 6.1.1.4'
H H 0.0000 0.0000 'International Tables Vol C Tables 4.2.6.8 and 6.1.1.4'
B B 0.0013 0.0007 'International Tables Vol C Tables 4.2.6.8 and 6.1.1.4'
O O 0.0106 0.0060 'International Tables Vol C Tables 4.2.6.8 and 6.1.1.4'
F F 0.0171 0.0103 'International Tables Vol C Tables 4.2.6.8 and 6.1.1.4'
Fe Fe 0.3463 0.8444 'International Tables Vol C Tables 4.2.6.8 and 6.1.1.4'
Br Br -0.2901 2.4595 'International Tables Vol C Tables 4.2.6.8 and 6.1.1.4'
Sb Sb -0.5866 1.5461 'International Tables Vol C Tables 4.2.6.8 and 6.1.1.4'

loop_
_geom_angle_atom_site_label_1
_geom_angle_atom_site_label_2
_geom_angle_atom_site_label_3
_geom_angle
C2 Sb1 C1 105.08(12)
C2 Sb1 Fe1 120.32(9)
C1 Sb1 Fe1 124.51(9)
C2 Sb1 Br1 94.50(8)
C1 Sb1 Br1 96.49(9)
Fe1 Sb1 Br1 109.050(16)
C4 Fe1 C3 95.97(13)
C4 Fe1 C6 116.83(13)
C3 Fe1 C6 92.05(13)
C4 Fe1 C7 89.12(12)
C3 Fe1 C7 124.56(13)
C6 Fe1 C7 39.55(12)
C4 Fe1 C5 155.09(13)
C3 Fe1 C5 93.79(13)
C6 Fe1 C5 39.78(13)
C7 Fe1 C5 66.56(12)
C4 Fe1 C8 98.55(12)
C3 Fe1 C8 157.91(12)
C6 Fe1 C8 66.53(12)
C7 Fe1 C8 39.64(12)
C5 Fe1 C8 66.54(12)
C4 Fe1 C9 135.74(13)
C3 Fe1 C9 128.26(13)
C6 Fe1 C9 66.12(13)
C7 Fe1 C9 65.95(12)
C5 Fe1 C9 39.44(12)
C8 Fe1 C9 39.23(12)
C4 Fe1 Sb1 93.11(9)
C3 Fe1 Sb1 90.78(9)
C6 Fe1 Sb1 149.42(10)
C7 Fe1 Sb1 144.17(9)
C5 Fe1 Sb1 109.64(9)
C8 Fe1 Sb1 104.90(9)
C9 Fe1 Sb1 88.52(9)
Sb1 C1 H1A 109.5
Sb1 C1 H1B 109.5
H1A C1 H1B 109.5
Sb1 C1 H1C 109.5
H1A C1 H1C 109.5
H1B C1 H1C 109.5
Sb1 C2 H2A 109.5
Sb1 C2 H2B 109.5
H2A C2 H2B 109.5
Sb1 C2 H2C 109.5
H2A C2 H2C 109.5
H2B C2 H2C 109.5
O1 C3 Fe1 178.2(3)
O2 C4 Fe1 177.9(3)
C9 C5 C6 107.1(3)
C9 C5 Fe1 70.66(16)
C6 C5 Fe1 69.43(17)
C9 C5 H5 126.5
C6 C5 H5 126.5
Fe1 C5 H5 125.0
C7 C6 C5 108.5(3)
C7 C6 Fe1 70.75(17)
C5 C6 Fe1 70.79(17)
C7 C6 H6 125.7
C5 C6 H6 125.7
Fe1 C6 H6 124.3
C6 C7 C8 108.0(3)
C6 C7 Fe1 69.70(17)
C8 C7 Fe1 70.48(17)
C6 C7 H7 126.0
C8 C7 H7 126.0
Fe1 C7 H7 125.4
C9 C8 C7 107.5(3)
C9 C8 Fe1 70.63(16)
C7 C8 Fe1 69.88(16)
C9 C8 H8 126.2
C7 C8 H8 126.2
Fe1 C8 H8 124.8
C8 C9 C5 108.9(3)
C8 C9 Fe1 70.14(16)
C5 C9 Fe1 69.90(17)
C8 C9 H9 125.6
C5 C9 H9 125.6
Fe1 C9 H9 126.0
F3 B1 F4 110.3(3)
F3 B1 F1 110.7(3)
F4 B1 F1 109.9(3)
F3 B1 F2 108.0(3)
F4 B1 F2 109.3(3)
F1 B1 F2 108.6(3)

loop_
_geom_bond_atom_site_label_1
_geom_bond_atom_site_label_2
_geom_bond_distance
Sb1 C2 2.107(3)
Sb1 C1 2.108(3)
Sb1 Fe1 2.4725(5)
Sb1 Br1 2.5134(5)
Fe1 C4 1.780(3)
Fe1 C3 1.786(3)
Fe1 C6 2.074(3)
Fe1 C7 2.088(3)
Fe1 C5 2.092(3)
Fe1 C8 2.096(3)
Fe1 C9 2.102(3)
O1 C3 1.129(4)
O2 C4 1.137(4)
C1 H1A 0.9800
C1 H1B 0.9800
C1 H1C 0.9800
C2 H2A 0.9800
C2 H2B 0.9800
C2 H2C 0.9800
C5 C9 1.415(4)
C5 C6 1.418(5)
C5 H5 0.9500
C6 C7 1.408(4)
C6 H6 0.9500
C7 C8 1.418(4)
C7 H7 0.9500
C8 C9 1.409(4)
C8 H8 0.9500
C9 H9 0.9500
B1 F3 1.368(4)
B1 F4 1.382(4)
B1 F1 1.380(4)
B1 F2 1.411(4)

loop_
_geom_contact_atom_site_label_1
_geom_contact_atom_site_label_2
_geom_contact_distance
_geom_contact_site_symmetry_2
Sb1 F2 2.825(2) 1_554
